data_7006533
loop_
_publ_author_name
'Zhao, Yin'
'Schmalle, Helmut W.'
'Fox, Thomas'
'Blacque, Olivier'
'Berke, Heinz'

_publ_section_title
;
 Hydride transfer reactivity of
 tetrakis(trimethylphosphine)(hydrido)(nitrosyl)molybdenum(0).
;
_journal_issue 1
_journal_name_full 'Dalton transactions (Cambridge, England : 2003)'
_journal_page_first 73
_journal_page_last 85
_journal_paper_doi 10.1039/b511797f
_journal_year 2006
_chemical_formula_moiety 'C25 H47 Mo N O2 P4'
_chemical_formula_sum 'C25 H47 Mo N O2 P4'
_chemical_formula_weight 613.46
_chemical_name_systematic
;
trans-diphenylmethoxy-nitrosyl-tetrakis(trimethylphosphine)molybdenum(0)
;
_space_group_IT_number 14
_symmetry_cell_setting monoclinic
_symmetry_space_group_name_Hall '-P 2ybc'
_symmetry_space_group_name_H-M 'P 1 21/c 1'
_atom_sites_solution_hydrogens geom
_atom_sites_solution_primary direct
_atom_sites_solution_secondary difmap
_audit_creation_date 2003-07-24T11:20:47-00:00
_audit_creation_method 'WinGX routine CIF_UPDATE'
_cell_angle_alpha 90
_cell_angle_beta 94.046(11)
_cell_angle_gamma 90
_cell_formula_units_Z 4
_cell_length_a 10.0261(9)
_cell_length_b 16.7255(10)
_cell_length_c 18.7690(18)
_cell_measurement_reflns_used 7998
_cell_measurement_temperature 183(2)
_cell_measurement_theta_max 30.25
_cell_measurement_theta_min 3.15
_cell_volume 3139.6(5)
_computing_cell_refinement 'IPDS software (Stoe & Cie, 1999)'
_computing_data_collection 'IPDS software (Stoe & Cie, 1999)'
_computing_data_reduction 'IPDS software (Stoe & Cie, 1999)'
_computing_molecular_graphics ' Farrugia, L. J. (1997) ORTEP-3 for Windows, J. Appl. Cryst. 30, 565.'
_computing_publication_material
; Farrugia, L. J. (1999) WinGX, J. Appl. Cryst. 32, 837-838.
Sheldrick, G.M. (1997) SHELXL97. Program for crystal structure
refinement. University of G\"ottingen, Germany.
;
_computing_structure_refinement
; Sheldrick, G.M. (1997) SHELXL97. Program for crystal structure
refinement. University of G\"ottingen, Germany.
;
_computing_structure_solution
; Sheldrick, G.M. (1997) SHELXS97. Program for Crystal Structure solution.
University of G\"ottingen, Germany.
;
_diffrn_ambient_temperature 183(2)
_diffrn_measured_fraction_theta_full 0.99
_diffrn_measured_fraction_theta_max 0.99
_diffrn_measurement_device_type 'STOE IPDS'
_diffrn_measurement_method '\f rotation scan'
_diffrn_radiation_monochromator graphite
_diffrn_radiation_type MoK\a
_diffrn_radiation_wavelength 0.71073
_diffrn_reflns_av_R_equivalents 0.0443
_diffrn_reflns_av_unetI/netI 0.0263
_diffrn_reflns_limit_h_max 14
_diffrn_reflns_limit_h_min -14
_diffrn_reflns_limit_k_max 23
_diffrn_reflns_limit_k_min 0
_diffrn_reflns_limit_l_max 26
_diffrn_reflns_limit_l_min 0
_diffrn_reflns_number 44839
_diffrn_reflns_theta_full 30.34
_diffrn_reflns_theta_max 30.34
_diffrn_reflns_theta_min 3.12
_diffrn_standards_decay_% 0
_diffrn_standards_interval_count image
_diffrn_standards_interval_time 1
_diffrn_standards_number 218
_exptl_absorpt_coefficient_mu 0.642
_exptl_absorpt_correction_T_max 0.8
_exptl_absorpt_correction_T_min 0.722
_exptl_absorpt_correction_type numerical
_exptl_absorpt_process_details '(Coppens et al., 1965)'
_exptl_crystal_colour 'pale orange'
_exptl_crystal_density_diffrn 1.298
_exptl_crystal_density_method 'not measured'
_exptl_crystal_description 'block cut from very large crystal'
_exptl_crystal_F_000 1288
_exptl_crystal_size_max 0.6
_exptl_crystal_size_mid 0.5
_exptl_crystal_size_min 0.4
_refine_diff_density_max 1.322
_refine_diff_density_min -0.65
_refine_diff_density_rms 0.072
_refine_ls_extinction_method none
_refine_ls_goodness_of_fit_ref 1
_refine_ls_hydrogen_treatment constr
_refine_ls_matrix_type full
_refine_ls_number_parameters 310
_refine_ls_number_reflns 9353
_refine_ls_number_restraints 0
_refine_ls_restrained_S_all 1
_refine_ls_R_factor_all 0.0408
_refine_ls_R_factor_gt 0.0305
_refine_ls_shift/su_max 0.003
_refine_ls_shift/su_mean 0
_refine_ls_structure_factor_coef Fsqd
_refine_ls_weighting_details 'w=1/[\s^2^(Fo^2^)+(0.0531P)^2^] where P=(Fo^2^+2Fc^2^)/3'
_refine_ls_weighting_scheme calc
_refine_ls_wR_factor_gt 0.0787
_refine_ls_wR_factor_ref 0.0809
_reflns_number_gt 7336
_reflns_number_total 9353
_reflns_threshold_expression >2sigma(I)
_cod_data_source_file b511797f.txt
_cod_data_source_block yin157
_cod_original_sg_symbol_H-M P21/c
_cod_database_code 7006533

loop_
_symmetry_equiv_pos_as_xyz
'x, y, z'
'-x, y+1/2, -z+1/2'
'-x, -y, -z'
'x, -y-1/2, z-1/2'

loop_
_atom_site_label
_atom_site_type_symbol
_atom_site_fract_x
_atom_site_fract_y
_atom_site_fract_z
_atom_site_U_iso_or_equiv
_atom_site_adp_type
_atom_site_occupancy
_atom_site_symmetry_multiplicity
_atom_site_calc_flag
_atom_site_refinement_flags
_atom_site_disorder_assembly
_atom_site_disorder_group
Mo1 Mo 0.377476(14) 0.871589(8) 0.755022(7) 0.01981(4) Uani 1 1 d . . .
P1 P 0.42420(5) 0.92837(3) 0.63562(2) 0.02837(10) Uani 1 1 d . . .
P2 P 0.20185(5) 0.77963(3) 0.70108(3) 0.03094(10) Uani 1 1 d . . .
P3 P 0.30638(7) 0.84140(3) 0.87627(3) 0.03753(13) Uani 1 1 d . . .
P4 P 0.58591(5) 0.93369(3) 0.80938(3) 0.03552(11) Uani 1 1 d . . .
N1 N 0.47923(16) 0.78492(10) 0.74919(8) 0.0310(3) Uani 1 1 d . . .
O1 O 0.5442(2) 0.72299(11) 0.74649(11) 0.0591(5) Uani 1 1 d . . .
O2 O 0.23721(16) 0.96323(9) 0.76688(9) 0.0414(3) Uani 1 1 d . . .
C1 C 0.2375(2) 1.04535(12) 0.76310(11) 0.0324(4) Uani 1 1 d . . .
H1 H 0.3295 1.0635 0.7586 0.042 Uiso 1 1 calc R . .
C2 C 0.1869(2) 1.08093(13) 0.83168(10) 0.0362(4) Uani 1 1 d . . .
C3 C 0.0732(2) 1.05113(14) 0.86152(13) 0.0416(5) Uani 1 1 d . . .
H3 H 0.0233 1.0107 0.8384 0.054 Uiso 1 1 calc R . .
C4 C 0.0342(2) 1.08197(16) 0.92618(13) 0.0446(5) Uani 1 1 d . . .
H4 H -0.0408 1.0617 0.9464 0.058 Uiso 1 1 calc R . .
C5 C 0.1067(3) 1.14176(16) 0.95928(12) 0.0468(6) Uani 1 1 d . . .
H5 H 0.0813 1.1622 1.0023 0.061 Uiso 1 1 calc R . .
C6 C 0.2165(3) 1.17180(17) 0.92972(13) 0.0491(6) Uani 1 1 d . . .
H6 H 0.2649 1.2128 0.9528 0.064 Uiso 1 1 calc R . .
C7 C 0.2567(2) 1.14216(15) 0.86600(12) 0.0423(5) Uani 1 1 d . . .
H7 H 0.3313 1.1637 0.8462 0.055 Uiso 1 1 calc R . .
C8 C 0.1500(2) 1.07424(13) 0.69727(11) 0.0362(4) Uani 1 1 d . . .
C9 C 0.0386(3) 1.03228(15) 0.67024(14) 0.0463(5) Uani 1 1 d . . .
H9 H 0.0115 0.9867 0.6936 0.06 Uiso 1 1 calc R . .
C10 C -0.0336(3) 1.05819(18) 0.60776(16) 0.0565(7) Uani 1 1 d . . .
H10 H -0.1091 1.0303 0.5901 0.073 Uiso 1 1 calc R . .
C11 C 0.0078(3) 1.12498(19) 0.57278(15) 0.0589(7) Uani 1 1 d . . .
H11 H -0.0374 1.1415 0.5304 0.077 Uiso 1 1 calc R . .
C12 C 0.1160(3) 1.16674(18) 0.60111(15) 0.0583(7) Uani 1 1 d . . .
H12 H 0.1429 1.2127 0.5782 0.076 Uiso 1 1 calc R . .
C13 C 0.1862(3) 1.14196(15) 0.66329(13) 0.0455(5) Uani 1 1 d . . .
H13 H 0.2587 1.1718 0.682 0.059 Uiso 1 1 calc R . .
C14 C 0.5440(2) 0.86928(16) 0.58845(12) 0.0448(5) Uani 1 1 d . . .
H14A H 0.5101 0.816 0.5811 0.058 Uiso 1 1 calc R . .
H14B H 0.6278 0.8673 0.6164 0.058 Uiso 1 1 calc R . .
H14C H 0.5567 0.8936 0.5431 0.058 Uiso 1 1 calc R . .
C15 C 0.2891(2) 0.94220(15) 0.56553(11) 0.0433(5) Uani 1 1 d . . .
H15A H 0.3259 0.9612 0.5228 0.056 Uiso 1 1 calc R . .
H15B H 0.2261 0.9805 0.5812 0.056 Uiso 1 1 calc R . .
H15C H 0.2447 0.8921 0.5559 0.056 Uiso 1 1 calc R . .
C16 C 0.4955(3) 1.02970(15) 0.63162(13) 0.0464(5) Uani 1 1 d . . .
H16A H 0.5764 1.0324 0.6621 0.06 Uiso 1 1 calc R . .
H16B H 0.4323 1.0679 0.6473 0.06 Uiso 1 1 calc R . .
H16C H 0.5149 1.0416 0.5834 0.06 Uiso 1 1 calc R . .
C17 C 0.0272(3) 0.80720(19) 0.6808(2) 0.0686(9) Uani 1 1 d . . .
H17A H 0.0214 0.8463 0.6432 0.089 Uiso 1 1 calc R . .
H17B H -0.0084 0.8292 0.7227 0.089 Uiso 1 1 calc R . .
H17C H -0.0231 0.7606 0.6657 0.089 Uiso 1 1 calc R . .
C18 C 0.2440(3) 0.73538(14) 0.61600(13) 0.0467(5) Uani 1 1 d . . .
H18A H 0.1827 0.6928 0.6032 0.061 Uiso 1 1 calc R . .
H18B H 0.3335 0.7146 0.6209 0.061 Uiso 1 1 calc R . .
H18C H 0.238 0.7756 0.5794 0.061 Uiso 1 1 calc R . .
C19 C 0.1859(3) 0.68543(14) 0.74981(15) 0.0522(6) Uani 1 1 d . . .
H19A H 0.1444 0.6955 0.7935 0.068 Uiso 1 1 calc R . .
H19B H 0.273 0.6628 0.7605 0.068 Uiso 1 1 calc R . .
H19C H 0.132 0.6487 0.7209 0.068 Uiso 1 1 calc R . .
C20 C 0.1272(3) 0.83214(17) 0.88612(17) 0.0625(8) Uani 1 1 d . . .
H20A H 0.0913 0.7899 0.8559 0.081 Uiso 1 1 calc R . .
H20B H 0.0836 0.8816 0.8727 0.081 Uiso 1 1 calc R . .
H20C H 0.1125 0.8201 0.9349 0.081 Uiso 1 1 calc R . .
C21 C 0.3724(4) 0.74924(17) 0.91827(14) 0.0666(9) Uani 1 1 d . . .
H21A H 0.4682 0.7492 0.9185 0.087 Uiso 1 1 calc R . .
H21B H 0.3371 0.7039 0.8919 0.087 Uiso 1 1 calc R . .
H21C H 0.3465 0.7464 0.9665 0.087 Uiso 1 1 calc R . .
C22 C 0.3410(3) 0.91511(16) 0.94752(12) 0.0551(7) Uani 1 1 d . . .
H22A H 0.2986 0.8987 0.9894 0.072 Uiso 1 1 calc R . .
H22B H 0.3068 0.9663 0.932 0.072 Uiso 1 1 calc R . .
H22C H 0.4358 0.9189 0.9584 0.072 Uiso 1 1 calc R . .
C23 C 0.6668(3) 0.8746(2) 0.88242(18) 0.0673(8) Uani 1 1 d . . .
H23A H 0.7513 0.8982 0.8975 0.087 Uiso 1 1 calc R . .
H23B H 0.6807 0.821 0.8662 0.087 Uiso 1 1 calc R . .
H23C H 0.6107 0.8735 0.9218 0.087 Uiso 1 1 calc R . .
C24 C 0.5931(3) 1.03445(16) 0.84685(15) 0.0516(6) Uani 1 1 d . . .
H24A H 0.5294 1.0391 0.8825 0.067 Uiso 1 1 calc R . .
H24B H 0.5723 1.0727 0.8096 0.067 Uiso 1 1 calc R . .
H24C H 0.6813 1.0445 0.8682 0.067 Uiso 1 1 calc R . .
C25 C 0.7300(3) 0.9343(3) 0.75461(18) 0.0753(11) Uani 1 1 d . . .
H25A H 0.7141 0.9713 0.7159 0.098 Uiso 1 1 calc R . .
H25B H 0.743 0.8817 0.7359 0.098 Uiso 1 1 calc R . .
H25C H 0.8085 0.9502 0.7834 0.098 Uiso 1 1 calc R . .

loop_
_atom_site_aniso_label
_atom_site_aniso_U_11
_atom_site_aniso_U_22
_atom_site_aniso_U_33
_atom_site_aniso_U_23
_atom_site_aniso_U_13
_atom_site_aniso_U_12
Mo1 0.02242(7) 0.02065(7) 0.01644(6) 0.00015(5) 0.00199(4) 0.00172(5)
P1 0.0311(2) 0.0347(2) 0.01985(19) 0.00255(17) 0.00538(16) -0.00077(18)
P2 0.0297(2) 0.0270(2) 0.0366(2) -0.00810(19) 0.00574(19) -0.00454(18)
P3 0.0617(4) 0.0302(2) 0.0224(2) 0.00461(18) 0.0153(2) 0.0071(2)
P4 0.0287(2) 0.0429(3) 0.0335(2) -0.0054(2) -0.00861(19) 0.0001(2)
N1 0.0311(8) 0.0325(8) 0.0293(7) -0.0028(6) 0.0018(6) 0.0095(6)
O1 0.0611(12) 0.0498(10) 0.0654(12) -0.0109(9) -0.0033(9) 0.0346(9)
O2 0.0475(9) 0.0293(7) 0.0472(9) -0.0002(6) 0.0025(7) 0.0147(6)
C1 0.0295(9) 0.0323(9) 0.0355(9) 0.0003(8) 0.0035(7) 0.0032(7)
C2 0.0388(10) 0.0422(11) 0.0279(9) 0.0060(8) 0.0053(7) 0.0208(9)
C3 0.0393(11) 0.0393(11) 0.0453(12) 0.0021(9) -0.0025(9) 0.0064(9)
C4 0.0337(10) 0.0577(14) 0.0436(11) 0.0155(10) 0.0121(9) 0.0107(10)
C5 0.0484(13) 0.0648(16) 0.0274(9) -0.0012(9) 0.0047(9) 0.0173(11)
C6 0.0488(13) 0.0584(15) 0.0392(11) -0.0036(11) -0.0040(10) 0.0001(11)
C7 0.0359(10) 0.0565(14) 0.0350(10) 0.0068(9) 0.0060(8) 0.0058(10)
C8 0.0396(10) 0.0379(10) 0.0308(9) -0.0050(8) -0.0002(8) 0.0168(8)
C9 0.0475(13) 0.0403(12) 0.0523(13) -0.0065(10) 0.0108(10) 0.0025(10)
C10 0.0380(12) 0.0643(17) 0.0650(17) -0.0258(14) -0.0114(11) 0.0042(11)
C11 0.0639(17) 0.0656(18) 0.0436(13) -0.0032(12) -0.0224(12) 0.0216(14)
C12 0.0726(19) 0.0503(15) 0.0506(14) 0.0102(12) -0.0058(13) 0.0021(13)
C13 0.0440(12) 0.0482(13) 0.0426(12) -0.0031(10) -0.0087(9) 0.0016(10)
C14 0.0455(12) 0.0572(14) 0.0332(10) -0.0011(10) 0.0138(9) 0.0094(11)
C15 0.0479(12) 0.0533(13) 0.0277(9) 0.0055(9) -0.0034(8) 0.0056(10)
C16 0.0543(14) 0.0417(12) 0.0448(12) 0.0084(10) 0.0143(10) -0.0109(10)
C17 0.0307(12) 0.0600(17) 0.113(3) -0.0348(18) -0.0072(14) -0.0027(11)
C18 0.0638(15) 0.0376(11) 0.0389(11) -0.0144(9) 0.0057(10) -0.0086(11)
C19 0.0731(17) 0.0309(11) 0.0553(14) -0.0063(10) 0.0233(13) -0.0153(11)
C20 0.0770(19) 0.0478(14) 0.0691(17) -0.0042(13) 0.0494(16) -0.0064(13)
C21 0.119(3) 0.0452(14) 0.0375(12) 0.0180(11) 0.0197(14) 0.0229(16)
C22 0.089(2) 0.0521(15) 0.0251(9) -0.0043(9) 0.0095(11) 0.0102(14)
C23 0.0617(17) 0.0694(19) 0.0656(17) 0.0052(15) -0.0319(14) 0.0158(15)
C24 0.0482(13) 0.0466(13) 0.0573(15) -0.0088(11) -0.0147(11) -0.0103(11)
C25 0.0275(11) 0.132(3) 0.0660(18) -0.023(2) 0.0013(11) -0.0052(15)

loop_
_atom_type_symbol
_atom_type_description
_atom_type_scat_dispersion_real
_atom_type_scat_dispersion_imag
_atom_type_scat_source
C C 0.0033 0.0016 'International Tables Vol C Tables 4.2.6.8 and 6.1.1.4'
H H 0 0 'International Tables Vol C Tables 4.2.6.8 and 6.1.1.4'
Mo Mo -1.6832 0.6857 'International Tables Vol C Tables 4.2.6.8 and 6.1.1.4'
N N 0.0061 0.0033 'International Tables Vol C Tables 4.2.6.8 and 6.1.1.4'
O O 0.0106 0.006 'International Tables Vol C Tables 4.2.6.8 and 6.1.1.4'
P P 0.1023 0.0942 'International Tables Vol C Tables 4.2.6.8 and 6.1.1.4'

loop_
_geom_angle_atom_site_label_1
_geom_angle_atom_site_label_2
_geom_angle_atom_site_label_3
_geom_angle
_geom_angle_site_symmetry_1
_geom_angle_site_symmetry_3
_geom_angle_publ_flag
N1 Mo1 O2 172.09(7) . . ?
N1 Mo1 P3 95.37(5) . . ?
O2 Mo1 P3 79.27(5) . . ?
N1 Mo1 P4 84.07(6) . . ?
O2 Mo1 P4 101.60(5) . . ?
P3 Mo1 P4 89.78(2) . . ?
N1 Mo1 P2 82.20(6) . . ?
O2 Mo1 P2 91.96(5) . . ?
P3 Mo1 P2 90.37(2) . . ?
P4 Mo1 P2 166.229(19) . . ?
N1 Mo1 P1 96.28(5) . . ?
O2 Mo1 P1 89.25(5) . . ?
P3 Mo1 P1 168.288(18) . . ?
P4 Mo1 P1 90.22(2) . . ?
P2 Mo1 P1 92.396(19) . . ?
C14 P1 C15 101.38(11) . . ?
C14 P1 C16 101.96(12) . . ?
C15 P1 C16 97.09(12) . . ?
C14 P1 Mo1 113.44(8) . . ?
C15 P1 Mo1 120.89(8) . . ?
C16 P1 Mo1 118.82(8) . . ?
C17 P2 C19 101.85(15) . . ?
C17 P2 C18 101.34(14) . . ?
C19 P2 C18 96.95(11) . . ?
C17 P2 Mo1 124.58(9) . . ?
C19 P2 Mo1 114.24(10) . . ?
C18 P2 Mo1 113.68(9) . . ?
C20 P3 C21 102.30(16) . . ?
C20 P3 C22 96.91(14) . . ?
C21 P3 C22 101.97(13) . . ?
C20 P3 Mo1 117.26(11) . . ?
C21 P3 Mo1 116.52(9) . . ?
C22 P3 Mo1 118.66(9) . . ?
C24 P4 C25 101.53(16) . . ?
C24 P4 C23 101.93(14) . . ?
C25 P4 C23 95.62(17) . . ?
C24 P4 Mo1 123.55(9) . . ?
C25 P4 Mo1 116.45(10) . . ?
C23 P4 Mo1 113.34(11) . . ?
O1 N1 Mo1 176.75(18) . . ?
C1 O2 Mo1 135.93(14) . . ?
O2 C1 C2 109.96(17) . . ?
O2 C1 C8 110.54(17) . . ?
C2 C1 C8 110.30(15) . . ?
O2 C1 H1 108.7 . . ?
C2 C1 H1 108.7 . . ?
C8 C1 H1 108.7 . . ?
C7 C2 C3 118.74(19) . . ?
C7 C2 C1 119.58(19) . . ?
C3 C2 C1 121.7(2) . . ?
C2 C3 C4 120.1(2) . . ?
C2 C3 H3 119.9 . . ?
C4 C3 H3 119.9 . . ?
C5 C4 C3 119.6(2) . . ?
C5 C4 H4 120.2 . . ?
C3 C4 H4 120.2 . . ?
C4 C5 C6 120.4(2) . . ?
C4 C5 H5 119.8 . . ?
C6 C5 H5 119.8 . . ?
C5 C6 C7 120.9(2) . . ?
C5 C6 H6 119.5 . . ?
C7 C6 H6 119.5 . . ?
C2 C7 C6 120.2(2) . . ?
C2 C7 H7 119.9 . . ?
C6 C7 H7 119.9 . . ?
C13 C8 C9 119.0(2) . . ?
C13 C8 C1 118.7(2) . . ?
C9 C8 C1 122.2(2) . . ?
C8 C9 C10 120.3(2) . . ?
C8 C9 H9 119.8 . . ?
C10 C9 H9 119.8 . . ?
C11 C10 C9 119.7(2) . . ?
C11 C10 H10 120.2 . . ?
C9 C10 H10 120.2 . . ?
C12 C11 C10 119.2(2) . . ?
C12 C11 H11 120.4 . . ?
C10 C11 H11 120.4 . . ?
C11 C12 C13 121.2(3) . . ?
C11 C12 H12 119.4 . . ?
C13 C12 H12 119.4 . . ?
C8 C13 C12 120.5(2) . . ?
C8 C13 H13 119.7 . . ?
C12 C13 H13 119.7 . . ?
P1 C14 H14A 109.5 . . ?
P1 C14 H14B 109.5 . . ?
H14A C14 H14B 109.5 . . ?
P1 C14 H14C 109.5 . . ?
H14A C14 H14C 109.5 . . ?
H14B C14 H14C 109.5 . . ?
P1 C15 H15A 109.5 . . ?
P1 C15 H15B 109.5 . . ?
H15A C15 H15B 109.5 . . ?
P1 C15 H15C 109.5 . . ?
H15A C15 H15C 109.5 . . ?
H15B C15 H15C 109.5 . . ?
P1 C16 H16A 109.5 . . ?
P1 C16 H16B 109.5 . . ?
H16A C16 H16B 109.5 . . ?
P1 C16 H16C 109.5 . . ?
H16A C16 H16C 109.5 . . ?
H16B C16 H16C 109.5 . . ?
P2 C17 H17A 109.5 . . ?
P2 C17 H17B 109.5 . . ?
H17A C17 H17B 109.5 . . ?
P2 C17 H17C 109.5 . . ?
H17A C17 H17C 109.5 . . ?
H17B C17 H17C 109.5 . . ?
P2 C18 H18A 109.5 . . ?
P2 C18 H18B 109.5 . . ?
H18A C18 H18B 109.5 . . ?
P2 C18 H18C 109.5 . . ?
H18A C18 H18C 109.5 . . ?
H18B C18 H18C 109.5 . . ?
P2 C19 H19A 109.5 . . ?
P2 C19 H19B 109.5 . . ?
H19A C19 H19B 109.5 . . ?
P2 C19 H19C 109.5 . . ?
H19A C19 H19C 109.5 . . ?
H19B C19 H19C 109.5 . . ?
P3 C20 H20A 109.5 . . ?
P3 C20 H20B 109.5 . . ?
H20A C20 H20B 109.5 . . ?
P3 C20 H20C 109.5 . . ?
H20A C20 H20C 109.5 . . ?
H20B C20 H20C 109.5 . . ?
P3 C21 H21A 109.5 . . ?
P3 C21 H21B 109.5 . . ?
H21A C21 H21B 109.5 . . ?
P3 C21 H21C 109.5 . . ?
H21A C21 H21C 109.5 . . ?
H21B C21 H21C 109.5 . . ?
P3 C22 H22A 109.5 . . ?
P3 C22 H22B 109.5 . . ?
H22A C22 H22B 109.5 . . ?
P3 C22 H22C 109.5 . . ?
H22A C22 H22C 109.5 . . ?
H22B C22 H22C 109.5 . . ?
P4 C23 H23A 109.5 . . ?
P4 C23 H23B 109.5 . . ?
H23A C23 H23B 109.5 . . ?
P4 C23 H23C 109.5 . . ?
H23A C23 H23C 109.5 . . ?
H23B C23 H23C 109.5 . . ?
P4 C24 H24A 109.5 . . ?
P4 C24 H24B 109.5 . . ?
H24A C24 H24B 109.5 . . ?
P4 C24 H24C 109.5 . . ?
H24A C24 H24C 109.5 . . ?
H24B C24 H24C 109.5 . . ?
P4 C25 H25A 109.5 . . ?
P4 C25 H25B 109.5 . . ?
H25A C25 H25B 109.5 . . ?
P4 C25 H25C 109.5 . . ?
H25A C25 H25C 109.5 . . ?
H25B C25 H25C 109.5 . . ?

loop_
_geom_bond_atom_site_label_1
_geom_bond_atom_site_label_2
_geom_bond_distance
_geom_bond_site_symmetry_2
_geom_bond_publ_flag
Mo1 N1 1.7803(16) . ?
Mo1 O2 2.1025(14) . ?
Mo1 P3 2.4840(5) . ?
Mo1 P4 2.4872(6) . ?
Mo1 P2 2.4979(5) . ?
Mo1 P1 2.5083(5) . ?
P1 C14 1.831(2) . ?
P1 C15 1.835(2) . ?
P1 C16 1.843(2) . ?
P2 C17 1.824(3) . ?
P2 C19 1.834(2) . ?
P2 C18 1.836(2) . ?
P3 C20 1.825(3) . ?
P3 C21 1.834(3) . ?
P3 C22 1.834(3) . ?
P4 C24 1.826(3) . ?
P4 C25 1.831(3) . ?
P4 C23 1.832(3) . ?
N1 O1 1.227(2) . ?
O2 C1 1.375(2) . ?
C1 C2 1.536(3) . ?
C1 C8 1.542(3) . ?
C1 H1 0.98 . ?
C2 C7 1.375(3) . ?
C2 C3 1.397(3) . ?
C3 C4 1.400(3) . ?
C3 H3 0.93 . ?
C4 C5 1.360(4) . ?
C4 H4 0.93 . ?
C5 C6 1.362(4) . ?
C5 H5 0.93 . ?
C6 C7 1.381(3) . ?
C6 H6 0.93 . ?
C7 H7 0.93 . ?
C8 C13 1.362(3) . ?
C8 C9 1.385(3) . ?
C9 C10 1.403(4) . ?
C9 H9 0.93 . ?
C10 C11 1.375(4) . ?
C10 H10 0.93 . ?
C11 C12 1.366(4) . ?
C11 H11 0.93 . ?
C12 C13 1.383(4) . ?
C12 H12 0.93 . ?
C13 H13 0.93 . ?
C14 H14A 0.96 . ?
C14 H14B 0.96 . ?
C14 H14C 0.96 . ?
C15 H15A 0.96 . ?
C15 H15B 0.96 . ?
C15 H15C 0.96 . ?
C16 H16A 0.96 . ?
C16 H16B 0.96 . ?
C16 H16C 0.96 . ?
C17 H17A 0.96 . ?
C17 H17B 0.96 . ?
C17 H17C 0.96 . ?
C18 H18A 0.96 . ?
C18 H18B 0.96 . ?
C18 H18C 0.96 . ?
C19 H19A 0.96 . ?
C19 H19B 0.96 . ?
C19 H19C 0.96 . ?
C20 H20A 0.96 . ?
C20 H20B 0.96 . ?
C20 H20C 0.96 . ?
C21 H21A 0.96 . ?
C21 H21B 0.96 . ?
C21 H21C 0.96 . ?
C22 H22A 0.96 . ?
C22 H22B 0.96 . ?
C22 H22C 0.96 . ?
C23 H23A 0.96 . ?
C23 H23B 0.96 . ?
C23 H23C 0.96 . ?
C24 H24A 0.96 . ?
C24 H24B 0.96 . ?
C24 H24C 0.96 . ?
C25 H25A 0.96 . ?
C25 H25B 0.96 . ?
C25 H25C 0.96 . ?
